data_2009843
loop_
_publ_author_name
'Connick, W. B.'
'Gray, H. B.'

_publ_section_title
;
 (Bipyridyl-<i>N</i>,<i>N</i>')diiodoplatinum(II)
;
_journal_issue 7
_journal_name_full 'Acta Crystallographica Section C'
_journal_page_first 1040
_journal_page_last 1042
_journal_paper_doi 10.1107/S0108270193012648
_journal_volume 50
_journal_year 1994
_chemical_formula_sum 'C10 H8 I2 N2 Pt'
_chemical_formula_weight 605.08
_symmetry_cell_setting monoclinic
_symmetry_space_group_name_Hall '-C 2yc'
_symmetry_space_group_name_H-M 'C 1 2/c 1'
_atom_type_scat_source 'Cromer & Waber (1974); Cromer (1974)'
_cell_angle_alpha 90
_cell_angle_beta 111.97(2)
_cell_angle_gamma 90
_cell_formula_units_Z 4
_cell_length_a 17.400(4)
_cell_length_b 9.809(2)
_cell_length_c 7.693(2)
_cell_measurement_reflns_used 25
_cell_measurement_temperature 295
_cell_measurement_theta_max 14.3
_cell_measurement_theta_min 13.5
_cell_volume 1217.7(5)
_diffrn_measurement_device 'Enraf-Nonius CAD-4'
_diffrn_measurement_method \q-2\q
_diffrn_radiation_type MoK\a
_diffrn_radiation_wavelength 0.71073
_diffrn_reflns_av_R_equivalents ' 0.0176 for 881 duplicate reflections'
_diffrn_reflns_limit_h_max 20
_diffrn_reflns_limit_h_min -19
_diffrn_reflns_limit_k_max 11
_diffrn_reflns_limit_k_min -11
_diffrn_reflns_limit_l_max 0
_diffrn_reflns_limit_l_min -9
_diffrn_reflns_number 2332
_diffrn_reflns_theta_max 25
_diffrn_standards_decay_% 'within counting statistics'
_diffrn_standards_interval_time 150
_diffrn_standards_number 3
_exptl_absorpt_coefficient_mu 16.635
_exptl_absorpt_correction_T_max 1.31
_exptl_absorpt_correction_T_min 0.70
_exptl_absorpt_correction_type empirical
_exptl_crystal_colour Orange
_exptl_crystal_density_diffrn 3.30
_exptl_crystal_description Needle
_exptl_crystal_size_max 0.350
_exptl_crystal_size_mid 0.099
_exptl_crystal_size_min 0.092
_refine_diff_density_max 0.79
_refine_diff_density_min -1.23
_refine_ls_extinction_method none
_refine_ls_goodness_of_fit_obs 2.24
_refine_ls_hydrogen_treatment noref
_refine_ls_number_parameters 71
_refine_ls_number_reflns 1070
_refine_ls_R_factor_obs 0.0316
_refine_ls_shift/esd_max <0.01
_refine_ls_structure_factor_coef Fsqd
_refine_ls_weighting_details 'w = 1/\s^2^(F~o~^2^)'
_refine_ls_weighting_scheme calc
_refine_ls_wR_factor_obs 0.0046
_reflns_number_observed 1070
_reflns_number_total 1070
_reflns_observed_criterion 'All reflections'
_cod_data_source_file br1054.cif
_cod_data_source_block br1054a
_cod_depositor_comments
;
The following automatic conversions were performed:

'_refine_ls_weighting_scheme' value 'w = 1/\s^2^(F~o~^2^)' was
changed to 'calc'. New tag '_refine_ls_weighting_details' was
created. The value of the new tag was set to 'w = 1/\s^2^(F~o~^2^)'.

Automatic conversion script
Id: cif_fix_values 3143 2015-03-26 13:38:13Z robertas 
;
_cod_original_sg_symbol_H-M 'C 2/c'
_cod_original_formula_sum 'C10 H8 I2 N2 Pt1'
_cod_database_code 2009843

loop_
_atom_site_label
_atom_site_fract_x
_atom_site_fract_y
_atom_site_fract_z
_atom_site_U_iso_or_equiv
Pt .0 .18520(10) .2500 .03200(10)
I -.1015 .37550(10) .06890(10) .0603(2)
N .0736(4) .0260(7) .3796(6) .0406(17)
C1 .1517(5) .0327(11) .5122(13) .052(3)
C2 .1947(6) -.0830(14) .5917(16) .066(3)
C3 .1616(7) -.2068(12) .5378(17) .067(3)
C4 .0860(7) -.2154(10) .4056(16) .057(3)
C5 .0422(5) -.1013(9) .3249(12) .0417(19)
H1 .1769 .1192 .5504 5.0
H2 .2486 -.0754 .6861 5.0
H3 .1915 -.2868 .5931 5.0
H4 .0621 -.3026 .3665 5.0

loop_
_geom_angle_atom_site_label_1
_geom_angle_atom_site_label_2
_geom_angle_atom_site_label_3
_geom_angle
_geom_angle_publ_flag
I Pt I 87.70(10) yes
N Pt N 79.3(3) yes
I Pt N 175.8(2) yes
I Pt N 96.5(2) yes
C5 N C1 116.6(7) yes
C2 C1 N 121.3(9) yes
C3 C2 C1 120.8(11) yes
C4 C3 C2 118.7(11) yes
C5 C4 C3 121.3(10) yes
C4 C5 N 121.2(8) yes
C5 C5 N 113.8(7) yes
C5 C5 C4 125.0(9) yes

loop_
_geom_bond_atom_site_label_1
_geom_bond_atom_site_label_2
_geom_bond_distance
_geom_bond_publ_flag
Pt I 2.589(2) yes
Pt N 2.029(7) yes
N C1 1.362(12) yes
N C5 1.364(11) yes
C1 C2 1.370(15) yes
C2 C3 1.341(17) yes
C3 C4 1.330(16) yes
C4 C5 1.366(14) yes
C5 C5 1.489(13) yes
